data_7720433
loop_
_publ_author_name
'Rosner, Alexander'
'Geisler, Heiko'
'Hejl, Michaela'
'Gradl, Mathias'
'Legin, Anton A.'
'Prado-Roller, Alexander'
'Jakupec, Michael A.'
'Heffeter, Petra'
'Berger, Walter'
'Keppler, Bernhard K.'
'Kandioller, Wolfgang'

_publ_section_title
;
 Naphthoquinone-derived tridentate Ru(II) and Os(II) organometallics with
 exceptional cytotoxicity: synthesis, characterization, stability in
 aqueous solution and biological <i>in vitro</i> evaluation.
;
_journal_issue 5
_journal_name_full 'Dalton transactions (Cambridge, England : 2003)'
_journal_page_first 2254
_journal_page_last 2268
_journal_paper_doi 10.1039/d5dt01649e
_journal_volume 55
_journal_year 2026
_chemical_formula_moiety 'C27 H30 N2 O3 Ru'
_chemical_formula_sum 'C27 H30 N2 O3 Ru'
_chemical_formula_weight 531.60
_space_group_crystal_system monoclinic
_space_group_IT_number 14
_space_group_name_Hall '-P 2yn'
_space_group_name_H-M_alt 'P 1 21/n 1'
_atom_sites_solution_hydrogens geom
_atom_sites_solution_primary direct
_audit_creation_date 2025-05-27
_audit_creation_method
;
Olex2 1.5-alpha
(compiled 2025.05.22 svn.r631f81ec for OlexSys, GUI svn.r7248)
;
_audit_update_record
;
2025-07-01 deposited with the CCDC.	2025-12-22 downloaded from the CCDC.
;
_cell_angle_alpha 90
_cell_angle_beta 94.398(4)
_cell_angle_gamma 90
_cell_formula_units_Z 4
_cell_length_a 9.7903(5)
_cell_length_b 17.4298(9)
_cell_length_c 13.5228(7)
_cell_measurement_reflns_used 20092
_cell_measurement_temperature 100
_cell_measurement_theta_max 30.99
_cell_measurement_theta_min 1.91
_cell_volume 2300.8(2)
_computing_cell_refinement
;
X-Area Recipe 1.36.0.0 (STOE, 2020)
;
_computing_data_collection
;
X-Area Pilatus3_SV 1.31.170.0 (STOE, 2020)
;
_computing_data_reduction '  X-Area Integrate 1.78.3.0 (STOE, 2020)  X-Area LANA 1.83.8.0 (STOE, 2020)'
_computing_molecular_graphics 'Olex2 1.5-alpha (Dolomanov et al., 2009)'
_computing_publication_material 'Olex2 1.5-alpha (Dolomanov et al., 2009)'
_computing_structure_refinement 'SHELXL 2018/3 (Sheldrick, 2015)'
_computing_structure_solution 'XS  (Sheldrick, 2008)'
_diffrn_ambient_temperature 100
_diffrn_detector_area_resol_mean 13.33
_diffrn_measured_fraction_theta_full 1.000
_diffrn_measured_fraction_theta_max 0.999
_diffrn_measurement_details ' 3424 frames, detector distance = 50 mm'
_diffrn_measurement_device 'Eulerian 4-circle diffractometer'
_diffrn_measurement_device_type 'STOE STADIVARI'
_diffrn_measurement_method 'rotation method, \w scans'
_diffrn_radiation_type MoK\a
_diffrn_radiation_wavelength 0.71073
_diffrn_reflns_av_R_equivalents 0.0402
_diffrn_reflns_av_unetI/netI 0.0592
_diffrn_reflns_Laue_measured_fraction_full 1.000
_diffrn_reflns_Laue_measured_fraction_max 0.999
_diffrn_reflns_limit_h_max 11
_diffrn_reflns_limit_h_min -12
_diffrn_reflns_limit_k_max 21
_diffrn_reflns_limit_k_min -22
_diffrn_reflns_limit_l_max 17
_diffrn_reflns_limit_l_min -17
_diffrn_reflns_number 33510
_diffrn_reflns_point_group_measured_fraction_full 1.000
_diffrn_reflns_point_group_measured_fraction_max 0.999
_diffrn_reflns_theta_full 25.242
_diffrn_reflns_theta_max 27.483
_diffrn_reflns_theta_min 1.910
_exptl_absorpt_coefficient_mu 0.714
_exptl_absorpt_correction_T_max 0.8590
_exptl_absorpt_correction_T_min 0.7097
_exptl_absorpt_correction_type multi-scan
_exptl_absorpt_process_details
;
STOE LANA, absorption correction by scaling of reflection intensities.
J. Koziskova, F. Hahn, J. Richter, J. Kozisek, "Comparison of different
absorption corrections on the model structure of tetrakis(\m~2~-acetato)-
diaqua-di-copper(II)", Acta Chimica Slovaca, vol. 9, no. 2, 2016, pp. 136 - 140.
Afterwards a spherical absorption correction was performed within STOE LANA.
;
_exptl_crystal_colour 'clear yellow'
_exptl_crystal_density_diffrn 1.535
_exptl_crystal_density_method 'not measured'
_exptl_crystal_description block
_exptl_crystal_F_000 1096
_exptl_crystal_size_max 0.26
_exptl_crystal_size_mid 0.133
_exptl_crystal_size_min 0.07
_refine_diff_density_max 0.430
_refine_diff_density_min -0.681
_refine_diff_density_rms 0.080
_refine_ls_extinction_method none
_refine_ls_goodness_of_fit_ref 0.961
_refine_ls_hydrogen_treatment constr
_refine_ls_matrix_type full
_refine_ls_number_parameters 302
_refine_ls_number_reflns 5282
_refine_ls_number_restraints 6
_refine_ls_restrained_S_all 0.961
_refine_ls_R_factor_all 0.0355
_refine_ls_R_factor_gt 0.0258
_refine_ls_shift/su_max 0.002
_refine_ls_shift/su_mean 0.000
_refine_ls_structure_factor_coef Fsqd
_refine_ls_weighting_details 'w=1/[\s^2^(Fo^2^)+(0.0260P)^2^] where P=(Fo^2^+2Fc^2^)/3'
_refine_ls_weighting_scheme calc
_refine_ls_wR_factor_gt 0.0560
_refine_ls_wR_factor_ref 0.0567
_reflns_Friedel_coverage 0.000
_reflns_number_gt 3900
_reflns_number_total 5282
_reflns_threshold_expression 'I > 2\s(I)'
_cod_data_source_file d5dt01649e2.cif
_cod_data_source_block 1b_alro126
_cod_database_code 7720433
_shelx_space_group_comment
;
The symmetry employed for this shelxl refinement is uniquely defined
by the following loop, which should always be used as a source of
symmetry information in preference to the above space-group names.
They are only intended as comments.
;
_shelx_estimated_absorpt_t_max 0.952
_shelx_estimated_absorpt_t_min 0.836

loop_
_space_group_symop_operation_xyz
'x, y, z'
'-x+1/2, y+1/2, -z+1/2'
'-x, -y, -z'
'x-1/2, -y-1/2, z-1/2'

loop_
_atom_site_label
_atom_site_type_symbol
_atom_site_fract_x
_atom_site_fract_y
_atom_site_fract_z
_atom_site_U_iso_or_equiv
_atom_site_adp_type
_atom_site_occupancy
_atom_site_site_symmetry_order
_atom_site_calc_flag
_atom_site_refinement_flags_posn
_atom_site_refinement_flags_adp
_atom_site_refinement_flags_occupancy
_atom_site_disorder_assembly
_atom_site_disorder_group
Ru1 Ru -0.10384(2) 0.59960(2) 0.64166(2) 0.00713(5) Uani 1 1 d . . . . .
O1 O 0.49223(16) 0.74723(9) 0.73893(11) 0.0134(4) Uani 1 1 d . . . . .
O2 O 0.06831(15) 0.61926(8) 0.74338(10) 0.0093(3) Uani 1 1 d . . . . .
O3 O 0.04459(14) 0.63056(8) 0.55113(10) 0.0079(3) Uani 1 1 d . . . . .
N1 N 0.00613(18) 0.74948(9) 0.61918(12) 0.0067(4) Uani 1 1 d . . . . .
N2 N -0.11380(19) 0.72011(9) 0.64350(13) 0.0087(4) Uani 1 1 d . . . . .
C1 C -0.2914(2) 0.57451(12) 0.55300(16) 0.0105(5) Uani 1 1 d . . . . .
C2 C -0.1931(2) 0.51738(12) 0.53654(16) 0.0113(5) Uani 1 1 d . . . . .
H2 H -0.172566 0.506344 0.470507 0.014 Uiso 1 1 calc R U . . .
C3 C -0.1246(2) 0.47614(12) 0.61579(16) 0.0112(5) Uani 1 1 d . . . . .
H3 H -0.060072 0.437587 0.602086 0.013 Uiso 1 1 calc R U . . .
C4 C -0.1511(2) 0.49175(12) 0.71492(16) 0.0107(5) Uani 1 1 d . U . . .
C5 C -0.2543(2) 0.54698(12) 0.73257(16) 0.0113(5) Uani 1 1 d . . . . .
H5 H -0.278426 0.556005 0.798276 0.014 Uiso 1 1 calc R U . . .
C6 C -0.3200(2) 0.58789(11) 0.65343(16) 0.0115(5) Uani 1 1 d . . . . .
H6 H -0.385684 0.625777 0.667075 0.014 Uiso 1 1 calc R U . . .
C7 C -0.3577(2) 0.62440(13) 0.47090(17) 0.0154(5) Uani 1 1 d . . . . .
H7 H -0.366635 0.677184 0.498639 0.019 Uiso 1 1 calc R U . . .
C8 C -0.5021(2) 0.59575(13) 0.43999(18) 0.0248(6) Uani 1 1 d . . . . .
H8A H -0.496867 0.544922 0.409519 0.037 Uiso 1 1 calc R U . . .
H8B H -0.547211 0.631561 0.392083 0.037 Uiso 1 1 calc R U . . .
H8C H -0.554937 0.592372 0.498531 0.037 Uiso 1 1 calc R U . . .
C9 C -0.2728(2) 0.63096(14) 0.38126(17) 0.0233(6) Uani 1 1 d . . . . .
H9A H -0.270782 0.581195 0.347655 0.035 Uiso 1 1 calc R U . . .
H9B H -0.179104 0.646437 0.403284 0.035 Uiso 1 1 calc R U . . .
H9C H -0.313844 0.669446 0.335258 0.035 Uiso 1 1 calc R U . . .
C10 C -0.0658(2) 0.45531(13) 0.79897(16) 0.0185(6) Uani 1 1 d . . . . .
H10A H 0.028122 0.474962 0.800322 0.028 Uiso 1 1 calc R U . . .
H10B H -0.065077 0.399539 0.789804 0.028 Uiso 1 1 calc R U . . .
H10C H -0.104645 0.467600 0.861727 0.028 Uiso 1 1 calc R U . . .
C11 C -0.1925(2) 0.77938(12) 0.66387(15) 0.0107(5) Uani 1 1 d . . . . .
H11 H -0.283971 0.775807 0.682420 0.013 Uiso 1 1 calc R U . . .
C12 C -0.1207(2) 0.84722(13) 0.65388(16) 0.0152(5) Uani 1 1 d . . . . .
H12 H -0.152491 0.897888 0.664138 0.018 Uiso 1 1 calc R U . . .
C13 C 0.0062(2) 0.82583(12) 0.62601(16) 0.0117(5) Uani 1 1 d . . . . .
H13 H 0.079928 0.859151 0.613933 0.014 Uiso 1 1 calc R U . . .
C14 C 0.1598(2) 0.66223(11) 0.70548(15) 0.0080(5) Uani 1 1 d . . . . .
C15 C 0.1126(2) 0.68888(12) 0.60080(15) 0.0074(5) Uani 1 1 d . . . . .
C16 C 0.2204(2) 0.72789(11) 0.54425(15) 0.0073(5) Uani 1 1 d . . . . .
C17 C 0.1900(2) 0.74726(12) 0.44545(16) 0.0102(5) Uani 1 1 d . . . . .
H17 H 0.105093 0.732308 0.412334 0.012 Uiso 1 1 calc R U . . .
C18 C 0.2842(2) 0.78857(12) 0.39530(16) 0.0121(5) Uani 1 1 d . . . . .
H18 H 0.263197 0.802361 0.327883 0.015 Uiso 1 1 calc R U . . .
C19 C 0.4083(2) 0.80973(12) 0.44283(16) 0.0139(5) Uani 1 1 d . . . . .
H19 H 0.472587 0.838008 0.408293 0.017 Uiso 1 1 calc R U . . .
C20 C 0.4386(2) 0.78950(12) 0.54124(15) 0.0104(5) Uani 1 1 d . . . . .
H20 H 0.524453 0.803525 0.573762 0.012 Uiso 1 1 calc R U . . .
C21 C 0.3439(2) 0.74860(12) 0.59305(15) 0.0084(5) Uani 1 1 d . . . . .
C22 C 0.3788(2) 0.72779(12) 0.70001(16) 0.0088(5) Uani 1 1 d . . . . .
C23 C 0.2818(2) 0.68468(11) 0.75295(15) 0.0072(5) Uani 1 1 d . . . . .
C24 C 0.3211(2) 0.66501(12) 0.85986(15) 0.0097(5) Uani 1 1 d . . . . .
H24A H 0.237220 0.652585 0.893058 0.012 Uiso 1 1 calc R U . . .
H24B H 0.364038 0.710464 0.893359 0.012 Uiso 1 1 calc R U . . .
C25 C 0.4205(2) 0.59720(12) 0.87194(16) 0.0136(5) Uani 1 1 d . . . . .
H25A H 0.494815 0.604845 0.827247 0.016 Uiso 1 1 calc R U . . .
H25B H 0.462604 0.596774 0.940874 0.016 Uiso 1 1 calc R U . . .
C26 C 0.3544(3) 0.52003(13) 0.84969(17) 0.0203(6) Uani 1 1 d . . . . .
H26A H 0.426559 0.481926 0.838446 0.024 Uiso 1 1 calc R U . . .
H26B H 0.293551 0.523910 0.787947 0.024 Uiso 1 1 calc R U . . .
C27 C 0.2706(2) 0.49184(14) 0.93408(19) 0.0266(7) Uani 1 1 d . . . . .
H27A H 0.231629 0.441323 0.917053 0.040 Uiso 1 1 calc R U . . .
H27B H 0.196459 0.528236 0.943581 0.040 Uiso 1 1 calc R U . . .
H27C H 0.330317 0.487964 0.995445 0.040 Uiso 1 1 calc R U . . .

loop_
_atom_site_aniso_label
_atom_site_aniso_U_11
_atom_site_aniso_U_22
_atom_site_aniso_U_33
_atom_site_aniso_U_23
_atom_site_aniso_U_13
_atom_site_aniso_U_12
Ru1 0.00653(10) 0.00556(8) 0.00945(8) -0.00143(8) 0.00156(6) -0.00103(9)
O1 0.0070(9) 0.0188(9) 0.0138(9) 0.0020(7) -0.0019(7) -0.0039(7)
O2 0.0066(9) 0.0112(8) 0.0101(8) 0.0010(6) 0.0002(7) -0.0011(6)
O3 0.0069(9) 0.0075(7) 0.0096(8) -0.0026(6) 0.0026(7) -0.0019(6)
N1 0.0026(10) 0.0076(9) 0.0102(9) 0.0000(7) 0.0017(8) -0.0004(8)
N2 0.0063(11) 0.0081(9) 0.0119(9) 0.0008(8) 0.0010(8) -0.0004(8)
C1 0.0068(13) 0.0078(11) 0.0164(12) -0.0012(9) -0.0024(10) -0.0051(9)
C2 0.0110(14) 0.0112(12) 0.0117(11) -0.0059(9) 0.0005(10) -0.0067(10)
C3 0.0088(14) 0.0039(11) 0.0212(13) -0.0027(9) 0.0031(11) -0.0032(9)
C4 0.0096(12) 0.0068(10) 0.0157(11) 0.0013(8) 0.0017(10) -0.0065(9)
C5 0.0084(13) 0.0117(12) 0.0147(12) -0.0031(9) 0.0067(10) -0.0068(10)
C6 0.0050(12) 0.0076(12) 0.0221(12) -0.0046(9) 0.0025(10) -0.0041(9)
C7 0.0116(14) 0.0104(12) 0.0231(13) 0.0015(9) -0.0068(11) -0.0020(10)
C8 0.0200(15) 0.0182(13) 0.0340(15) 0.0065(12) -0.0129(12) -0.0047(13)
C9 0.0295(18) 0.0198(13) 0.0195(13) 0.0069(11) -0.0057(12) -0.0068(12)
C10 0.0171(15) 0.0162(13) 0.0221(14) 0.0065(10) 0.0010(12) -0.0038(11)
C11 0.0071(13) 0.0105(12) 0.0148(12) 0.0006(9) 0.0031(10) 0.0033(10)
C12 0.0135(15) 0.0088(11) 0.0237(14) -0.0004(10) 0.0034(11) 0.0032(10)
C13 0.0130(14) 0.0056(11) 0.0161(12) 0.0007(9) -0.0007(10) -0.0013(10)
C14 0.0099(13) 0.0053(11) 0.0094(11) -0.0010(8) 0.0043(10) 0.0040(9)
C15 0.0049(12) 0.0067(11) 0.0106(11) -0.0002(8) 0.0006(10) 0.0022(9)
C16 0.0071(13) 0.0059(11) 0.0091(11) -0.0003(8) 0.0016(10) 0.0012(9)
C17 0.0091(13) 0.0110(12) 0.0106(11) -0.0022(9) 0.0011(10) 0.0002(10)
C18 0.0165(14) 0.0115(12) 0.0087(11) 0.0008(9) 0.0029(10) 0.0008(10)
C19 0.0121(14) 0.0120(12) 0.0185(12) 0.0017(9) 0.0073(11) -0.0034(10)
C20 0.0048(13) 0.0122(12) 0.0140(11) -0.0011(9) -0.0007(10) -0.0022(10)
C21 0.0072(13) 0.0071(10) 0.0109(12) -0.0008(9) 0.0014(10) 0.0025(9)
C22 0.0086(14) 0.0072(11) 0.0105(11) -0.0009(8) 0.0008(10) 0.0040(9)
C23 0.0064(13) 0.0057(11) 0.0093(11) -0.0008(8) -0.0005(9) 0.0025(9)
C24 0.0063(13) 0.0133(12) 0.0095(11) 0.0008(9) -0.0003(10) -0.0018(10)
C25 0.0107(13) 0.0167(12) 0.0133(11) 0.0027(10) 0.0008(10) 0.0033(11)
C26 0.0218(16) 0.0131(13) 0.0256(14) 0.0022(10) -0.0007(12) 0.0091(11)
C27 0.0187(16) 0.0171(14) 0.0435(17) 0.0124(12) -0.0008(13) -0.0008(12)

loop_
_atom_type_symbol
_atom_type_description
_atom_type_scat_dispersion_real
_atom_type_scat_dispersion_imag
_atom_type_scat_source
C C 0.0033 0.0016 'International Tables Vol C Tables 4.2.6.8 and 6.1.1.4'
H H 0.0000 0.0000 'International Tables Vol C Tables 4.2.6.8 and 6.1.1.4'
N N 0.0061 0.0033 'International Tables Vol C Tables 4.2.6.8 and 6.1.1.4'
O O 0.0106 0.0060 'International Tables Vol C Tables 4.2.6.8 and 6.1.1.4'
Ru Ru -1.2594 0.8363 'International Tables Vol C Tables 4.2.6.8 and 6.1.1.4'

loop_
_geom_angle_atom_site_label_1
_geom_angle_atom_site_label_2
_geom_angle_atom_site_label_3
_geom_angle
_geom_angle_site_symmetry_1
_geom_angle_site_symmetry_3
_geom_angle_publ_flag
O2 Ru1 C1 173.15(7) . . ?
O2 Ru1 C2 142.86(7) . . ?
O2 Ru1 C3 108.80(7) . . ?
O2 Ru1 C4 91.73(7) . . ?
O2 Ru1 C5 103.82(7) . . ?
O2 Ru1 C6 135.02(7) . . ?
O3 Ru1 O2 77.26(5) . . ?
O3 Ru1 N2 77.24(6) . . ?
O3 Ru1 C1 109.53(7) . . ?
O3 Ru1 C2 92.95(7) . . ?
O3 Ru1 C3 103.03(7) . . ?
O3 Ru1 C4 133.00(7) . . ?
O3 Ru1 C5 170.56(7) . . ?
O3 Ru1 C6 145.19(7) . . ?
N2 Ru1 O2 82.31(6) . . ?
N2 Ru1 C1 99.82(8) . . ?
N2 Ru1 C2 130.91(8) . . ?
N2 Ru1 C3 168.76(8) . . ?
N2 Ru1 C4 147.16(7) . . ?
N2 Ru1 C5 112.20(7) . . ?
N2 Ru1 C6 92.71(7) . . ?
C1 Ru1 C3 69.35(8) . . ?
C1 Ru1 C4 82.95(8) . . ?
C1 Ru1 C5 69.34(8) . . ?
C2 Ru1 C1 38.25(8) . . ?
C2 Ru1 C3 38.05(8) . . ?
C2 Ru1 C4 68.82(8) . . ?
C2 Ru1 C5 80.54(8) . . ?
C3 Ru1 C4 37.61(7) . . ?
C3 Ru1 C5 67.65(8) . . ?
C5 Ru1 C4 38.06(8) . . ?
C6 Ru1 C1 38.73(8) . . ?
C6 Ru1 C2 68.47(8) . . ?
C6 Ru1 C3 80.69(8) . . ?
C6 Ru1 C4 68.96(8) . . ?
C6 Ru1 C5 37.69(8) . . ?
C14 O2 Ru1 111.96(13) . . ?
C15 O3 Ru1 104.16(11) . . ?
N2 N1 C15 113.49(16) . . ?
C13 N1 N2 111.04(17) . . ?
C13 N1 C15 135.13(18) . . ?
N1 N2 Ru1 109.59(12) . . ?
C11 N2 Ru1 143.73(15) . . ?
C11 N2 N1 106.60(17) . . ?
C2 C1 Ru1 70.75(13) . . ?
C2 C1 C6 116.8(2) . . ?
C2 C1 C7 123.2(2) . . ?
C6 C1 Ru1 70.05(13) . . ?
C6 C1 C7 119.9(2) . . ?
C7 C1 Ru1 126.05(15) . . ?
Ru1 C2 H2 130.5 . . ?
C1 C2 Ru1 71.00(13) . . ?
C1 C2 H2 119.1 . . ?
C1 C2 C3 121.8(2) . . ?
C3 C2 Ru1 72.16(12) . . ?
C3 C2 H2 119.1 . . ?
Ru1 C3 H3 132.2 . . ?
C2 C3 Ru1 69.79(12) . . ?
C2 C3 H3 119.7 . . ?
C4 C3 Ru1 71.34(12) . . ?
C4 C3 C2 120.7(2) . . ?
C4 C3 H3 119.7 . . ?
C3 C4 Ru1 71.05(12) . . ?
C3 C4 C5 118.2(2) . . ?
C3 C4 C10 120.4(2) . . ?
C5 C4 Ru1 70.96(12) . . ?
C5 C4 C10 121.25(19) . . ?
C10 C4 Ru1 125.58(16) . . ?
Ru1 C5 H5 133.0 . . ?
C4 C5 Ru1 70.98(12) . . ?
C4 C5 H5 119.8 . . ?
C6 C5 Ru1 69.34(12) . . ?
C6 C5 C4 120.30(19) . . ?
C6 C5 H5 119.8 . . ?
Ru1 C6 H6 129.4 . . ?
C1 C6 Ru1 71.23(13) . . ?
C1 C6 H6 118.9 . . ?
C5 C6 Ru1 72.97(13) . . ?
C5 C6 C1 122.1(2) . . ?
C5 C6 H6 118.9 . . ?
C1 C7 H7 107.3 . . ?
C1 C7 C8 110.39(18) . . ?
C1 C7 C9 113.31(19) . . ?
C8 C7 H7 107.3 . . ?
C9 C7 H7 107.3 . . ?
C9 C7 C8 110.9(2) . . ?
C7 C8 H8A 109.5 . . ?
C7 C8 H8B 109.5 . . ?
C7 C8 H8C 109.5 . . ?
H8A C8 H8B 109.5 . . ?
H8A C8 H8C 109.5 . . ?
H8B C8 H8C 109.5 . . ?
C7 C9 H9A 109.5 . . ?
C7 C9 H9B 109.5 . . ?
C7 C9 H9C 109.5 . . ?
H9A C9 H9B 109.5 . . ?
H9A C9 H9C 109.5 . . ?
H9B C9 H9C 109.5 . . ?
C4 C10 H10A 109.5 . . ?
C4 C10 H10B 109.5 . . ?
C4 C10 H10C 109.5 . . ?
H10A C10 H10B 109.5 . . ?
H10A C10 H10C 109.5 . . ?
H10B C10 H10C 109.5 . . ?
N2 C11 H11 125.2 . . ?
N2 C11 C12 109.6(2) . . ?
C12 C11 H11 125.2 . . ?
C11 C12 H12 127.1 . . ?
C13 C12 C11 105.7(2) . . ?
C13 C12 H12 127.1 . . ?
N1 C13 C12 107.04(19) . . ?
N1 C13 H13 126.5 . . ?
C12 C13 H13 126.5 . . ?
O2 C14 C15 111.82(19) . . ?
O2 C14 C23 125.5(2) . . ?
C23 C14 C15 122.58(19) . . ?
O3 C15 N1 106.50(17) . . ?
O3 C15 C14 109.35(17) . . ?
O3 C15 C16 114.81(17) . . ?
N1 C15 C14 102.86(15) . . ?
C16 C15 N1 106.56(16) . . ?
C16 C15 C14 115.62(18) . . ?
C17 C16 C15 119.3(2) . . ?
C21 C16 C15 119.72(19) . . ?
C21 C16 C17 120.8(2) . . ?
C16 C17 H17 120.2 . . ?
C18 C17 C16 119.7(2) . . ?
C18 C17 H17 120.2 . . ?
C17 C18 H18 119.8 . . ?
C19 C18 C17 120.4(2) . . ?
C19 C18 H18 119.8 . . ?
C18 C19 H19 120.2 . . ?
C18 C19 C20 119.7(2) . . ?
C20 C19 H19 120.2 . . ?
C19 C20 H20 119.7 . . ?
C19 C20 C21 120.6(2) . . ?
C21 C20 H20 119.7 . . ?
C16 C21 C20 118.9(2) . . ?
C16 C21 C22 121.5(2) . . ?
C20 C21 C22 119.6(2) . . ?
O1 C22 C21 118.2(2) . . ?
O1 C22 C23 122.3(2) . . ?
C23 C22 C21 119.5(2) . . ?
C14 C23 C22 119.99(19) . . ?
C14 C23 C24 122.29(19) . . ?
C22 C23 C24 117.72(19) . . ?
C23 C24 H24A 109.0 . . ?
C23 C24 H24B 109.0 . . ?
C23 C24 C25 113.04(17) . . ?
H24A C24 H24B 107.8 . . ?
C25 C24 H24A 109.0 . . ?
C25 C24 H24B 109.0 . . ?
C24 C25 H25A 108.8 . . ?
C24 C25 H25B 108.8 . . ?
H25A C25 H25B 107.7 . . ?
C26 C25 C24 113.98(19) . . ?
C26 C25 H25A 108.8 . . ?
C26 C25 H25B 108.8 . . ?
C25 C26 H26A 109.1 . . ?
C25 C26 H26B 109.1 . . ?
C25 C26 C27 112.41(19) . . ?
H26A C26 H26B 107.9 . . ?
C27 C26 H26A 109.1 . . ?
C27 C26 H26B 109.1 . . ?
C26 C27 H27A 109.5 . . ?
C26 C27 H27B 109.5 . . ?
C26 C27 H27C 109.5 . . ?
H27A C27 H27B 109.5 . . ?
H27A C27 H27C 109.5 . . ?
H27B C27 H27C 109.5 . . ?

loop_
_geom_bond_atom_site_label_1
_geom_bond_atom_site_label_2
_geom_bond_distance
_geom_bond_site_symmetry_2
_geom_bond_publ_flag
Ru1 O2 2.1200(15) . ?
Ru1 O3 2.0431(13) . ?
Ru1 N2 2.1028(16) . ?
Ru1 C1 2.159(2) . ?
Ru1 C2 2.156(2) . ?
Ru1 C3 2.187(2) . ?
Ru1 C4 2.191(2) . ?
Ru1 C5 2.191(2) . ?
Ru1 C6 2.144(2) . ?
O1 C22 1.239(3) . ?
O2 C14 1.302(2) . ?
O3 C15 1.364(2) . ?
N1 N2 1.345(2) . ?
N1 C13 1.334(2) . ?
N1 C15 1.518(2) . ?
N2 C11 1.330(2) . ?
C1 C2 1.414(3) . ?
C1 C6 1.427(3) . ?
C1 C7 1.516(3) . ?
C2 H2 0.9500 . ?
C2 C3 1.416(3) . ?
C3 H3 0.9500 . ?
C3 C4 1.411(3) . ?
C4 C5 1.429(3) . ?
C4 C10 1.499(3) . ?
C5 H5 0.9500 . ?
C5 C6 1.401(3) . ?
C6 H6 0.9500 . ?
C7 H7 1.0000 . ?
C7 C8 1.527(3) . ?
C7 C9 1.526(3) . ?
C8 H8A 0.9800 . ?
C8 H8B 0.9800 . ?
C8 H8C 0.9800 . ?
C9 H9A 0.9800 . ?
C9 H9B 0.9800 . ?
C9 H9C 0.9800 . ?
C10 H10A 0.9800 . ?
C10 H10B 0.9800 . ?
C10 H10C 0.9800 . ?
C11 H11 0.9500 . ?
C11 C12 1.388(3) . ?
C12 H12 0.9500 . ?
C12 C13 1.378(3) . ?
C13 H13 0.9500 . ?
C14 C15 1.527(3) . ?
C14 C23 1.370(3) . ?
C15 C16 1.512(3) . ?
C16 C17 1.388(3) . ?
C16 C21 1.380(3) . ?
C17 H17 0.9500 . ?
C17 C18 1.387(3) . ?
C18 H18 0.9500 . ?
C18 C19 1.380(3) . ?
C19 H19 0.9500 . ?
C19 C20 1.387(3) . ?
C20 H20 0.9500 . ?
C20 C21 1.399(3) . ?
C21 C22 1.505(3) . ?
C22 C23 1.443(3) . ?
C23 C24 1.507(3) . ?
C24 H24A 0.9900 . ?
C24 H24B 0.9900 . ?
C24 C25 1.531(3) . ?
C25 H25A 0.9900 . ?
C25 H25B 0.9900 . ?
C25 C26 1.513(3) . ?
C26 H26A 0.9900 . ?
C26 H26B 0.9900 . ?
C26 C27 1.536(3) . ?
C27 H27A 0.9800 . ?
C27 H27B 0.9800 . ?
C27 H27C 0.9800 . ?

loop_
_geom_torsion_atom_site_label_1
_geom_torsion_atom_site_label_2
_geom_torsion_atom_site_label_3
_geom_torsion_atom_site_label_4
_geom_torsion
_geom_torsion_site_symmetry_1
_geom_torsion_site_symmetry_2
_geom_torsion_site_symmetry_3
_geom_torsion_site_symmetry_4
_geom_torsion_publ_flag
Ru1 O2 C14 C15 2.80(19) . . . . ?
Ru1 O2 C14 C23 -179.84(16) . . . . ?
Ru1 O3 C15 N1 -56.53(15) . . . . ?
Ru1 O3 C15 C14 53.96(17) . . . . ?
Ru1 O3 C15 C16 -174.19(14) . . . . ?
Ru1 N2 C11 C12 174.90(19) . . . . ?
Ru1 C1 C2 C3 53.50(19) . . . . ?
Ru1 C1 C6 C5 -54.63(19) . . . . ?
Ru1 C1 C7 C8 -168.69(16) . . . . ?
Ru1 C1 C7 C9 66.3(2) . . . . ?
Ru1 C2 C3 C4 52.07(18) . . . . ?
Ru1 C3 C4 C5 54.88(18) . . . . ?
Ru1 C3 C4 C10 -120.8(2) . . . . ?
Ru1 C4 C5 C6 50.67(18) . . . . ?
Ru1 C5 C6 C1 53.85(19) . . . . ?
O1 C22 C23 C14 -177.7(2) . . . . ?
O1 C22 C23 C24 1.5(3) . . . . ?
O2 C14 C15 O3 -38.8(2) . . . . ?
O2 C14 C15 N1 74.06(19) . . . . ?
O2 C14 C15 C16 -170.24(16) . . . . ?
O2 C14 C23 C22 175.44(19) . . . . ?
O2 C14 C23 C24 -3.7(3) . . . . ?
O3 C15 C16 C17 45.1(3) . . . . ?
O3 C15 C16 C21 -139.5(2) . . . . ?
N1 N2 C11 C12 -1.0(2) . . . . ?
N1 C15 C16 C17 -72.6(2) . . . . ?
N1 C15 C16 C21 102.9(2) . . . . ?
N2 N1 C13 C12 -1.4(3) . . . . ?
N2 N1 C15 O3 39.4(2) . . . . ?
N2 N1 C15 C14 -75.5(2) . . . . ?
N2 N1 C15 C16 162.44(17) . . . . ?
N2 C11 C12 C13 0.1(3) . . . . ?
C1 C2 C3 Ru1 -52.98(19) . . . . ?
C1 C2 C3 C4 -0.9(3) . . . . ?
C2 C1 C6 Ru1 54.84(17) . . . . ?
C2 C1 C6 C5 0.2(3) . . . . ?
C2 C1 C7 C8 102.0(2) . . . . ?
C2 C1 C7 C9 -23.1(3) . . . . ?
C2 C3 C4 Ru1 -51.38(18) . . . . ?
C2 C3 C4 C5 3.5(3) . . . . ?
C2 C3 C4 C10 -172.2(2) . . . . ?
C3 C4 C5 Ru1 -54.92(17) . . . . ?
C3 C4 C5 C6 -4.3(3) . . . . ?
C4 C5 C6 Ru1 -51.40(18) . . . . ?
C4 C5 C6 C1 2.4(3) . . . . ?
C6 C1 C2 Ru1 -54.48(17) . . . . ?
C6 C1 C2 C3 -1.0(3) . . . . ?
C6 C1 C7 C8 -82.6(3) . . . . ?
C6 C1 C7 C9 152.4(2) . . . . ?
C7 C1 C2 Ru1 121.1(2) . . . . ?
C7 C1 C2 C3 174.6(2) . . . . ?
C7 C1 C6 Ru1 -120.9(2) . . . . ?
C7 C1 C6 C5 -175.5(2) . . . . ?
C10 C4 C5 Ru1 120.7(2) . . . . ?
C10 C4 C5 C6 171.4(2) . . . . ?
C11 C12 C13 N1 0.8(2) . . . . ?
C13 N1 N2 Ru1 -175.91(14) . . . . ?
C13 N1 N2 C11 1.5(2) . . . . ?
C13 N1 C15 O3 -148.1(2) . . . . ?
C13 N1 C15 C14 96.9(3) . . . . ?
C13 N1 C15 C16 -25.1(3) . . . . ?
C14 C15 C16 C17 173.87(18) . . . . ?
C14 C15 C16 C21 -10.7(3) . . . . ?
C14 C23 C24 C25 100.7(2) . . . . ?
C15 N1 N2 Ru1 -1.6(2) . . . . ?
C15 N1 N2 C11 175.80(16) . . . . ?
C15 N1 C13 C12 -174.0(2) . . . . ?
C15 C14 C23 C22 -7.5(3) . . . . ?
C15 C14 C23 C24 173.43(18) . . . . ?
C15 C16 C17 C18 174.79(19) . . . . ?
C15 C16 C21 C20 -175.49(18) . . . . ?
C15 C16 C21 C22 4.9(3) . . . . ?
C16 C17 C18 C19 0.7(3) . . . . ?
C16 C21 C22 O1 179.00(19) . . . . ?
C16 C21 C22 C23 0.5(3) . . . . ?
C17 C16 C21 C20 -0.1(3) . . . . ?
C17 C16 C21 C22 -179.74(19) . . . . ?
C17 C18 C19 C20 0.0(3) . . . . ?
C18 C19 C20 C21 -0.7(3) . . . . ?
C19 C20 C21 C16 0.8(3) . . . . ?
C19 C20 C21 C22 -179.58(19) . . . . ?
C20 C21 C22 O1 -0.6(3) . . . . ?
C20 C21 C22 C23 -179.13(19) . . . . ?
C21 C16 C17 C18 -0.6(3) . . . . ?
C21 C22 C23 C14 0.8(3) . . . . ?
C21 C22 C23 C24 179.92(18) . . . . ?
C22 C23 C24 C25 -78.4(2) . . . . ?
C23 C14 C15 O3 143.73(19) . . . . ?
C23 C14 C15 N1 -103.4(2) . . . . ?
C23 C14 C15 C16 12.3(3) . . . . ?
C23 C24 C25 C26 -74.7(2) . . . . ?
C24 C25 C26 C27 -76.3(2) . . . . ?
